data_7015843
loop_
_publ_author_name
'Jiang, Jie'
'Jiang, Huie'
'Tang, Xiaoliang'
'Yang, Lizi'
'Dou, Wei'
'Liu, Weisheng'
'Fang, Ran'
'Liu, Wei'

_publ_section_title
;
 An efficient sensor for Zn(2+) and Cu(2+) based on different binding
 modes.
;
_journal_issue 24
_journal_name_full 'Dalton transactions (Cambridge, England : 2003)'
_journal_page_first 6367
_journal_page_last 6370
_journal_paper_doi 10.1039/c1dt10144g
_journal_volume 40
_journal_year 2011
_chemical_formula_sum 'C32 H42 Cl2 Cu2 N8 O14'
_chemical_formula_weight 960.72
_chemical_name_systematic
;
?
;
_space_group_IT_number 2
_symmetry_cell_setting triclinic
_symmetry_space_group_name_Hall '-P 1'
_symmetry_space_group_name_H-M 'P -1'
_atom_sites_solution_hydrogens geom
_atom_sites_solution_primary direct
_atom_sites_solution_secondary difmap
_audit_creation_method SHELXL-97
_cell_angle_alpha 86.424(12)
_cell_angle_beta 73.054(11)
_cell_angle_gamma 87.787(12)
_cell_formula_units_Z 1
_cell_length_a 8.438(8)
_cell_length_b 10.847(11)
_cell_length_c 11.262(11)
_cell_measurement_reflns_used 2020
_cell_measurement_temperature 293(2)
_cell_measurement_theta_max 23.78
_cell_measurement_theta_min 2.52
_cell_volume 983.9(17)
_computing_cell_refinement 'Bruker SMART'
_computing_data_collection 'Bruker SMART'
_computing_data_reduction 'Bruker SAINT'
_computing_molecular_graphics 'Bruker SHELXTL'
_computing_publication_material 'Bruker SHELXTL'
_computing_structure_refinement 'SHELXL-97 (Sheldrick, 1997)'
_computing_structure_solution 'SHELXS-97 (Sheldrick, 1990)'
_diffrn_ambient_temperature 293(2)
_diffrn_measured_fraction_theta_full 0.984
_diffrn_measured_fraction_theta_max 0.984
_diffrn_measurement_device_type 'CCD area detector'
_diffrn_measurement_method 'phi and omega scans'
_diffrn_radiation_monochromator graphite
_diffrn_radiation_source 'fine-focus sealed tube'
_diffrn_radiation_type MoK\a
_diffrn_radiation_wavelength 0.71073
_diffrn_reflns_av_R_equivalents 0.0274
_diffrn_reflns_av_sigmaI/netI 0.0494
_diffrn_reflns_limit_h_max 10
_diffrn_reflns_limit_h_min -10
_diffrn_reflns_limit_k_max 12
_diffrn_reflns_limit_k_min -12
_diffrn_reflns_limit_l_max 8
_diffrn_reflns_limit_l_min -13
_diffrn_reflns_number 5984
_diffrn_reflns_theta_full 25.04
_diffrn_reflns_theta_max 25.04
_diffrn_reflns_theta_min 2.52
_exptl_absorpt_coefficient_mu 1.293
_exptl_absorpt_correction_T_max 0.792
_exptl_absorpt_correction_T_min 0.782
_exptl_absorpt_correction_type multi-scan
_exptl_absorpt_process_details SADABS
_exptl_crystal_colour blue
_exptl_crystal_density_diffrn 1.621
_exptl_crystal_density_method 'not measured'
_exptl_crystal_description block
_exptl_crystal_F_000 494
_exptl_crystal_size_max 0.19
_exptl_crystal_size_mid 0.18
_exptl_crystal_size_min 0.18
_refine_diff_density_max 1.123
_refine_diff_density_min -0.574
_refine_diff_density_rms 0.108
_refine_ls_extinction_method none
_refine_ls_goodness_of_fit_ref 1.023
_refine_ls_hydrogen_treatment mixed
_refine_ls_matrix_type full
_refine_ls_number_parameters 309
_refine_ls_number_reflns 3420
_refine_ls_number_restraints 239
_refine_ls_restrained_S_all 1.069
_refine_ls_R_factor_all 0.0748
_refine_ls_R_factor_gt 0.0599
_refine_ls_shift/su_max 0.001
_refine_ls_shift/su_mean 0.000
_refine_ls_structure_factor_coef Fsqd
_refine_ls_weighting_details 'calc w=1/[\s^2^(Fo^2^)+(0.1231P)^2^+0.8651P] where P=(Fo^2^+2Fc^2^)/3'
_refine_ls_weighting_scheme calc
_refine_ls_wR_factor_gt 0.1722
_refine_ls_wR_factor_ref 0.1864
_reflns_number_gt 2688
_reflns_number_total 3420
_reflns_threshold_expression >2sigma(I)
_cod_data_source_file c1dt10144g.txt
_cod_data_source_block p-1_QA-Cu
_cod_depositor_comments
;
The following automatic conversions were performed:
'_symmetry_cell_setting' value 'Triclinic' changed to 'triclinic'
according to '/home/saulius/struct/CIF-dictionaries/cif_core.dic'
dictionary named 'cif_core.dic' version 2.4.1 from
2010-06-29.

'_exptl_absorpt_correction_type' value 'Multi-scan' changed
to 'multi-scan' according to
'/home/saulius/struct/CIF-dictionaries/cif_core.dic' dictionary named
'cif_core.dic' version 2.4.1 from 2010-06-29.

Automatic conversion script
Id: cif_fix_enum 1555 2011-01-17 13:19:09Z saulius 
;
_cod_original_sg_symbol_H-M P-1
_cod_database_code 7015843

loop_
_symmetry_equiv_pos_as_xyz
'x, y, z'
'-x, -y, -z'

loop_
_atom_site_label
_atom_site_type_symbol
_atom_site_fract_x
_atom_site_fract_y
_atom_site_fract_z
_atom_site_U_iso_or_equiv
_atom_site_adp_type
_atom_site_occupancy
_atom_site_symmetry_multiplicity
_atom_site_calc_flag
_atom_site_refinement_flags
_atom_site_disorder_assembly
_atom_site_disorder_group
Cu1 Cu 0.20650(7) 0.28702(6) 0.13982(6) 0.0352(3) Uani 1 1 d . . .
C1 C 0.2345(8) 0.0563(6) 0.2986(6) 0.0546(16) Uani 1 1 d . . .
H1 H 0.1253 0.0708 0.3448 0.066 Uiso 1 1 calc R . .
C2 C 0.3211(10) -0.0433(7) 0.3339(7) 0.068(2) Uani 1 1 d . . .
H2 H 0.2690 -0.0957 0.4015 0.082 Uiso 1 1 calc R . .
C3 C 0.4809(9) -0.0643(6) 0.2704(7) 0.0622(18) Uani 1 1 d . . .
H3 H 0.5402 -0.1293 0.2963 0.075 Uiso 1 1 calc R . .
C4 C 0.5596(8) 0.0126(5) 0.1634(6) 0.0468(14) Uani 1 1 d . . .
C5 C 0.7231(7) -0.0037(6) 0.0881(7) 0.0543(17) Uani 1 1 d . . .
H5 H 0.7898 -0.0672 0.1077 0.065 Uiso 1 1 calc R . .
C6 C 0.7833(7) 0.0733(6) -0.0132(7) 0.0560(17) Uani 1 1 d . . .
H6 H 0.8914 0.0609 -0.0627 0.067 Uiso 1 1 calc R . .
C7 C 0.6865(6) 0.1727(5) -0.0463(6) 0.0459(14) Uani 1 1 d . . .
H7 H 0.7307 0.2237 -0.1168 0.055 Uiso 1 1 calc R . .
C8 C 0.5274(6) 0.1925(5) 0.0269(5) 0.0353(12) Uani 1 1 d . . .
C9 C 0.4604(6) 0.1117(5) 0.1322(5) 0.0361(12) Uani 1 1 d . . .
C10 C 0.4391(6) 0.3725(5) -0.0812(5) 0.0350(12) Uani 1 1 d . . .
C11 C 0.2953(6) 0.4629(5) -0.0709(5) 0.0391(12) Uani 1 1 d . . .
H11A H 0.3280 0.5432 -0.0539 0.047 Uiso 1 1 calc R . .
H11B H 0.2716 0.4712 -0.1504 0.047 Uiso 1 1 calc R . .
C12 C 0.0582(6) 0.5340(5) 0.1001(5) 0.0345(11) Uani 1 1 d . . .
H12A H 0.1393 0.5748 0.1292 0.041 Uiso 1 1 calc R . .
H12B H -0.0278 0.5037 0.1726 0.041 Uiso 1 1 calc R . .
C13 C 0.0183(6) 0.3718(5) -0.0259(5) 0.0331(11) Uani 1 1 d . . .
H13A H -0.0693 0.3344 0.0412 0.040 Uiso 1 1 calc R . .
H13B H 0.0734 0.3068 -0.0795 0.040 Uiso 1 1 calc R . .
C14 C -0.0934(7) 0.3143(5) 0.3455(5) 0.0411(13) Uani 1 1 d . . .
H14 H -0.0327 0.3661 0.3776 0.049 Uiso 1 1 calc R . .
C15 C -0.3495(10) 0.2202(10) 0.3559(8) 0.101(3) Uani 1 1 d . . .
H15A H -0.4188 0.2709 0.3177 0.152 Uiso 1 1 calc R . .
H15B H -0.4175 0.1690 0.4224 0.152 Uiso 1 1 calc R . .
H15C H -0.2778 0.1691 0.2952 0.152 Uiso 1 1 calc R . .
C16 C -0.3295(9) 0.3647(7) 0.5184(7) 0.077(2) Uani 1 1 d . . .
H16A H -0.3415 0.3091 0.5900 0.115 Uiso 1 1 calc R . .
H16B H -0.4367 0.3955 0.5158 0.115 Uiso 1 1 calc R . .
H16C H -0.2622 0.4325 0.5233 0.115 Uiso 1 1 calc R . .
N1 N 0.3021(6) 0.1323(4) 0.2006(4) 0.0404(11) Uani 1 1 d . . .
N2 N 0.4114(5) 0.2840(4) 0.0097(4) 0.0336(10) Uani 1 1 d . . .
N3 N 0.1405(5) 0.4268(4) 0.0276(4) 0.0316(9) Uani 1 1 d . . .
N4 N -0.2498(6) 0.2990(5) 0.4052(5) 0.0483(12) Uani 1 1 d . . .
O1 O 0.5685(5) 0.3890(4) -0.1674(4) 0.0502(10) Uani 1 1 d . . .
O2 O -0.0214(5) 0.2626(4) 0.2474(4) 0.0427(9) Uani 1 1 d . . .
O3 O 0.2794(7) 0.4024(4) 0.2754(4) 0.0613(13) Uani 1 1 d D . .
Cl1 Cl 0.1425(2) 0.2654(2) 0.61470(16) 0.0690(5) Uani 0.600(11) 1 d PD A 1
O4 O 0.2531(14) 0.3349(12) 0.6720(11) 0.119(4) Uani 0.600(11) 1 d PDU A 1
O5 O 0.087(2) 0.1651(11) 0.6925(12) 0.186(6) Uani 0.600(11) 1 d PDU A 1
O6 O 0.0141(15) 0.3577(12) 0.6116(13) 0.143(5) Uani 0.600(11) 1 d PDU A 1
O7 O 0.2458(13) 0.2495(12) 0.4941(7) 0.109(4) Uani 0.600(11) 1 d PDU A 1
Cl1' Cl 0.1425(2) 0.2654(2) 0.61470(16) 0.0690(5) Uani 0.400(11) 1 d PD A 2
O4' O 0.230(2) 0.2773(18) 0.7060(15) 0.112(6) Uani 0.400(11) 1 d PDU A 2
O5' O -0.0257(14) 0.235(2) 0.6795(18) 0.153(7) Uani 0.400(11) 1 d PDU A 2
O6' O 0.148(3) 0.3741(13) 0.5384(17) 0.158(7) Uani 0.400(11) 1 d PDU A 2
O7' O 0.222(2) 0.1622(16) 0.5425(18) 0.166(7) Uani 0.400(11) 1 d PDU A 2
H3A H 0.269(7) 0.370(5) 0.347(3) 0.043(17) Uiso 1 1 d D . .
H3B H 0.350(7) 0.457(5) 0.244(5) 0.07(2) Uiso 1 1 d D . .

loop_
_atom_site_aniso_label
_atom_site_aniso_U_11
_atom_site_aniso_U_22
_atom_site_aniso_U_33
_atom_site_aniso_U_23
_atom_site_aniso_U_13
_atom_site_aniso_U_12
Cu1 0.0308(4) 0.0391(4) 0.0324(4) 0.0022(3) -0.0055(3) 0.0041(3)
C1 0.056(4) 0.050(4) 0.048(4) 0.011(3) -0.002(3) 0.004(3)
C2 0.077(5) 0.055(4) 0.062(5) 0.021(3) -0.010(4) 0.009(4)
C3 0.068(5) 0.046(4) 0.073(5) 0.012(3) -0.025(4) 0.008(3)
C4 0.051(3) 0.036(3) 0.062(4) -0.002(3) -0.029(3) 0.007(3)
C5 0.042(3) 0.040(3) 0.086(5) -0.003(3) -0.028(3) 0.008(3)
C6 0.030(3) 0.052(4) 0.090(5) -0.014(4) -0.022(3) 0.006(3)
C7 0.028(3) 0.040(3) 0.066(4) -0.003(3) -0.008(3) -0.001(2)
C8 0.030(3) 0.031(3) 0.047(3) -0.007(2) -0.014(2) -0.001(2)
C9 0.033(3) 0.032(3) 0.046(3) -0.007(2) -0.015(2) 0.004(2)
C10 0.031(3) 0.037(3) 0.037(3) -0.004(2) -0.008(2) -0.005(2)
C11 0.032(3) 0.042(3) 0.039(3) 0.007(2) -0.004(2) -0.001(2)
C12 0.040(3) 0.035(3) 0.033(3) -0.005(2) -0.017(2) -0.001(2)
C13 0.037(3) 0.030(3) 0.032(3) -0.003(2) -0.010(2) -0.001(2)
C14 0.040(3) 0.042(3) 0.038(3) 0.004(3) -0.009(3) -0.003(2)
C15 0.052(5) 0.167(10) 0.084(6) -0.038(6) -0.007(4) -0.039(5)
C16 0.067(5) 0.071(5) 0.067(5) -0.014(4) 0.018(4) 0.010(4)
N1 0.047(3) 0.035(2) 0.037(3) 0.004(2) -0.010(2) 0.004(2)
N2 0.028(2) 0.035(2) 0.035(2) 0.0027(19) -0.0045(18) 0.0020(18)
N3 0.027(2) 0.037(2) 0.030(2) 0.0008(18) -0.0086(18) 0.0038(17)
N4 0.036(3) 0.055(3) 0.046(3) 0.002(2) 0.000(2) 0.001(2)
O1 0.035(2) 0.054(3) 0.050(2) 0.0098(19) 0.0034(18) -0.0019(18)
O2 0.036(2) 0.050(2) 0.037(2) -0.0006(18) -0.0021(17) -0.0014(17)
O3 0.087(4) 0.057(3) 0.044(3) 0.007(2) -0.025(3) -0.027(3)
Cl1 0.0587(10) 0.0981(15) 0.0412(9) 0.0045(9) -0.0033(8) 0.0069(10)
O4 0.115(7) 0.149(8) 0.108(7) -0.010(6) -0.051(6) -0.014(6)
O5 0.183(9) 0.179(9) 0.177(9) 0.044(8) -0.031(7) -0.015(8)
O6 0.128(8) 0.167(8) 0.143(8) -0.008(7) -0.058(6) 0.043(7)
O7 0.128(7) 0.111(7) 0.077(6) -0.010(5) -0.011(5) 0.008(6)
Cl1' 0.0587(10) 0.0981(15) 0.0412(9) 0.0045(9) -0.0033(8) 0.0069(10)
O4' 0.122(9) 0.129(9) 0.096(8) -0.014(7) -0.053(7) 0.035(7)
O5' 0.133(9) 0.144(10) 0.161(10) 0.012(8) -0.013(8) -0.010(8)
O6' 0.165(10) 0.160(10) 0.145(10) 0.026(8) -0.045(8) -0.012(8)
O7' 0.180(10) 0.163(10) 0.146(10) -0.026(8) -0.030(8) -0.002(8)

loop_
_atom_type_symbol
_atom_type_description
_atom_type_scat_dispersion_real
_atom_type_scat_dispersion_imag
_atom_type_scat_source
C C 0.0033 0.0016 'International Tables Vol C Tables 4.2.6.8 and 6.1.1.4'
H H 0.0000 0.0000 'International Tables Vol C Tables 4.2.6.8 and 6.1.1.4'
Cl Cl 0.1484 0.1585 'International Tables Vol C Tables 4.2.6.8 and 6.1.1.4'
Cu Cu 0.3201 1.2651 'International Tables Vol C Tables 4.2.6.8 and 6.1.1.4'
N N 0.0061 0.0033 'International Tables Vol C Tables 4.2.6.8 and 6.1.1.4'
O O 0.0106 0.0060 'International Tables Vol C Tables 4.2.6.8 and 6.1.1.4'

loop_
_geom_angle_atom_site_label_1
_geom_angle_atom_site_label_2
_geom_angle_atom_site_label_3
_geom_angle
_geom_angle_site_symmetry_1
_geom_angle_site_symmetry_3
_geom_angle_publ_flag
N2 Cu1 O2 165.80(17) . . ?
N2 Cu1 N1 82.70(19) . . ?
O2 Cu1 N1 95.80(18) . . ?
N2 Cu1 N3 84.14(18) . . ?
O2 Cu1 N3 94.51(17) . . ?
N1 Cu1 N3 163.48(18) . . ?
N2 Cu1 O3 99.9(2) . . ?
O2 Cu1 O3 94.28(18) . . ?
N1 Cu1 O3 92.3(2) . . ?
N3 Cu1 O3 99.74(19) . . ?
N1 C1 C2 122.4(6) . . ?
N1 C1 H1 118.8 . . ?
C2 C1 H1 118.8 . . ?
C3 C2 C1 119.9(6) . . ?
C3 C2 H2 120.1 . . ?
C1 C2 H2 120.1 . . ?
C2 C3 C4 120.4(6) . . ?
C2 C3 H3 119.8 . . ?
C4 C3 H3 119.8 . . ?
C5 C4 C9 119.0(6) . . ?
C5 C4 C3 125.0(6) . . ?
C9 C4 C3 116.0(6) . . ?
C6 C5 C4 119.8(6) . . ?
C6 C5 H5 120.1 . . ?
C4 C5 H5 120.1 . . ?
C5 C6 C7 122.1(6) . . ?
C5 C6 H6 118.9 . . ?
C7 C6 H6 118.9 . . ?
C8 C7 C6 119.4(6) . . ?
C8 C7 H7 120.3 . . ?
C6 C7 H7 120.3 . . ?
C7 C8 N2 128.2(5) . . ?
C7 C8 C9 119.6(5) . . ?
N2 C8 C9 112.2(4) . . ?
N1 C9 C8 117.9(5) . . ?
N1 C9 C4 122.0(5) . . ?
C8 C9 C4 120.1(5) . . ?
O1 C10 N2 127.2(5) . . ?
O1 C10 C11 118.9(5) . . ?
N2 C10 C11 113.9(4) . . ?
N3 C11 C10 114.2(4) . . ?
N3 C11 H11A 108.7 . . ?
C10 C11 H11A 108.7 . . ?
N3 C11 H11B 108.7 . . ?
C10 C11 H11B 108.7 . . ?
H11A C11 H11B 107.6 . . ?
N3 C12 C13 113.4(4) . 2_565 ?
N3 C12 H12A 108.9 . . ?
C13 C12 H12A 108.9 2_565 . ?
N3 C12 H12B 108.9 . . ?
C13 C12 H12B 108.9 2_565 . ?
H12A C12 H12B 107.7 . . ?
N3 C13 C12 113.0(4) . 2_565 ?
N3 C13 H13A 109.0 . . ?
C12 C13 H13A 109.0 2_565 . ?
N3 C13 H13B 109.0 . . ?
C12 C13 H13B 109.0 2_565 . ?
H13A C13 H13B 107.8 . . ?
O2 C14 N4 123.2(5) . . ?
O2 C14 H14 118.4 . . ?
N4 C14 H14 118.4 . . ?
N4 C15 H15A 109.5 . . ?
N4 C15 H15B 109.5 . . ?
H15A C15 H15B 109.5 . . ?
N4 C15 H15C 109.5 . . ?
H15A C15 H15C 109.5 . . ?
H15B C15 H15C 109.5 . . ?
N4 C16 H16A 109.5 . . ?
N4 C16 H16B 109.5 . . ?
H16A C16 H16B 109.5 . . ?
N4 C16 H16C 109.5 . . ?
H16A C16 H16C 109.5 . . ?
H16B C16 H16C 109.5 . . ?
C1 N1 C9 119.3(5) . . ?
C1 N1 Cu1 129.1(4) . . ?
C9 N1 Cu1 111.5(3) . . ?
C10 N2 C8 125.7(4) . . ?
C10 N2 Cu1 118.9(4) . . ?
C8 N2 Cu1 115.0(3) . . ?
C12 N3 C11 112.0(4) . . ?
C12 N3 C13 108.3(4) . . ?
C11 N3 C13 111.7(4) . . ?
C12 N3 Cu1 112.0(3) . . ?
C11 N3 Cu1 106.8(3) . . ?
C13 N3 Cu1 105.9(3) . . ?
C14 N4 C15 119.8(6) . . ?
C14 N4 C16 121.0(6) . . ?
C15 N4 C16 119.2(6) . . ?
C14 O2 Cu1 127.9(4) . . ?
Cu1 O3 H3A 117(4) . . ?
Cu1 O3 H3B 116(4) . . ?
H3A O3 H3B 121(4) . . ?
O5 Cl1 O7 120.1(7) . . ?
O5 Cl1 O6 113.8(7) . . ?
O7 Cl1 O6 109.9(6) . . ?
O5 Cl1 O4 106.8(7) . . ?
O7 Cl1 O4 102.2(6) . . ?
O6 Cl1 O4 101.7(6) . . ?

loop_
_geom_bond_atom_site_label_1
_geom_bond_atom_site_label_2
_geom_bond_distance
_geom_bond_site_symmetry_2
_geom_bond_publ_flag
Cu1 N2 1.914(4) . ?
Cu1 O2 1.969(4) . ?
Cu1 N1 2.002(5) . ?
Cu1 N3 2.077(4) . ?
Cu1 O3 2.263(5) . ?
C1 N1 1.334(7) . ?
C1 C2 1.384(9) . ?
C1 H1 0.9300 . ?
C2 C3 1.348(10) . ?
C2 H2 0.9300 . ?
C3 C4 1.428(9) . ?
C3 H3 0.9300 . ?
C4 C5 1.404(9) . ?
C4 C9 1.426(7) . ?
C5 C6 1.354(10) . ?
C5 H5 0.9300 . ?
C6 C7 1.424(8) . ?
C6 H6 0.9300 . ?
C7 C8 1.372(7) . ?
C7 H7 0.9300 . ?
C8 N2 1.412(7) . ?
C8 C9 1.418(8) . ?
C9 N1 1.351(7) . ?
C10 O1 1.242(6) . ?
C10 N2 1.334(7) . ?
C10 C11 1.512(7) . ?
C11 N3 1.494(6) . ?
C11 H11A 0.9700 . ?
C11 H11B 0.9700 . ?
C12 N3 1.492(7) . ?
C12 C13 1.522(7) 2_565 ?
C12 H12A 0.9700 . ?
C12 H12B 0.9700 . ?
C13 N3 1.495(6) . ?
C13 C12 1.522(7) 2_565 ?
C13 H13A 0.9700 . ?
C13 H13B 0.9700 . ?
C14 O2 1.250(7) . ?
C14 N4 1.306(7) . ?
C14 H14 0.9300 . ?
C15 N4 1.460(9) . ?
C15 H15A 0.9600 . ?
C15 H15B 0.9600 . ?
C15 H15C 0.9600 . ?
C16 N4 1.471(8) . ?
C16 H16A 0.9600 . ?
C16 H16B 0.9600 . ?
C16 H16C 0.9600 . ?
O3 H3A 0.85(2) . ?
O3 H3B 0.84(2) . ?
Cl1 O5 1.362(7) . ?
Cl1 O7 1.401(7) . ?
Cl1 O6 1.453(7) . ?
Cl1 O4 1.524(7) . ?

loop_
_geom_torsion_atom_site_label_1
_geom_torsion_atom_site_label_2
_geom_torsion_atom_site_label_3
_geom_torsion_atom_site_label_4
_geom_torsion
_geom_torsion_site_symmetry_1
_geom_torsion_site_symmetry_2
_geom_torsion_site_symmetry_3
_geom_torsion_site_symmetry_4
_geom_torsion_publ_flag
N1 C1 C2 C3 1.8(12) . . . . ?
C1 C2 C3 C4 -2.7(12) . . . . ?
C2 C3 C4 C5 -177.6(7) . . . . ?
C2 C3 C4 C9 1.5(10) . . . . ?
C9 C4 C5 C6 -0.8(9) . . . . ?
C3 C4 C5 C6 178.3(6) . . . . ?
C4 C5 C6 C7 0.7(10) . . . . ?
C5 C6 C7 C8 0.6(9) . . . . ?
C6 C7 C8 N2 -179.1(5) . . . . ?
C6 C7 C8 C9 -1.7(8) . . . . ?
C7 C8 C9 N1 -178.5(5) . . . . ?
N2 C8 C9 N1 -0.7(7) . . . . ?
C7 C8 C9 C4 1.6(8) . . . . ?
N2 C8 C9 C4 179.4(4) . . . . ?
C5 C4 C9 N1 179.8(5) . . . . ?
C3 C4 C9 N1 0.6(8) . . . . ?
C5 C4 C9 C8 -0.3(8) . . . . ?
C3 C4 C9 C8 -179.5(5) . . . . ?
O1 C10 C11 N3 173.8(5) . . . . ?
N2 C10 C11 N3 -8.4(7) . . . . ?
C2 C1 N1 C9 0.4(10) . . . . ?
C2 C1 N1 Cu1 -175.4(5) . . . . ?
C8 C9 N1 C1 178.5(5) . . . . ?
C4 C9 N1 C1 -1.6(8) . . . . ?
C8 C9 N1 Cu1 -4.9(6) . . . . ?
C4 C9 N1 Cu1 175.0(4) . . . . ?
N2 Cu1 N1 C1 -177.3(6) . . . . ?
O2 Cu1 N1 C1 -11.5(6) . . . . ?
N3 Cu1 N1 C1 -139.9(6) . . . . ?
O3 Cu1 N1 C1 83.0(6) . . . . ?
N2 Cu1 N1 C9 6.6(4) . . . . ?
O2 Cu1 N1 C9 172.4(4) . . . . ?
N3 Cu1 N1 C9 44.0(8) . . . . ?
O3 Cu1 N1 C9 -93.1(4) . . . . ?
O1 C10 N2 C8 1.5(9) . . . . ?
C11 C10 N2 C8 -176.0(4) . . . . ?
O1 C10 N2 Cu1 174.8(4) . . . . ?
C11 C10 N2 Cu1 -2.7(6) . . . . ?
C7 C8 N2 C10 -2.5(9) . . . . ?
C9 C8 N2 C10 179.9(5) . . . . ?
C7 C8 N2 Cu1 -176.0(4) . . . . ?
C9 C8 N2 Cu1 6.4(6) . . . . ?
O2 Cu1 N2 C10 94.1(8) . . . . ?
N1 Cu1 N2 C10 178.8(4) . . . . ?
N3 Cu1 N2 C10 8.8(4) . . . . ?
O3 Cu1 N2 C10 -90.1(4) . . . . ?
O2 Cu1 N2 C8 -92.0(7) . . . . ?
N1 Cu1 N2 C8 -7.2(3) . . . . ?
N3 Cu1 N2 C8 -177.2(4) . . . . ?
O3 Cu1 N2 C8 83.9(4) . . . . ?
C13 C12 N3 C11 70.0(5) 2_565 . . . ?
C13 C12 N3 C13 -53.7(6) 2_565 . . . ?
C13 C12 N3 Cu1 -170.1(3) 2_565 . . . ?
C10 C11 N3 C12 137.0(5) . . . . ?
C10 C11 N3 C13 -101.4(5) . . . . ?
C10 C11 N3 Cu1 14.0(5) . . . . ?
C12 C13 N3 C12 53.5(6) 2_565 . . . ?
C12 C13 N3 C11 -70.3(5) 2_565 . . . ?
C12 C13 N3 Cu1 173.7(3) 2_565 . . . ?
N2 Cu1 N3 C12 -135.1(3) . . . . ?
O2 Cu1 N3 C12 59.1(3) . . . . ?
N1 Cu1 N3 C12 -172.4(5) . . . . ?
O3 Cu1 N3 C12 -36.0(3) . . . . ?
N2 Cu1 N3 C11 -12.1(3) . . . . ?
O2 Cu1 N3 C11 -177.9(3) . . . . ?
N1 Cu1 N3 C11 -49.4(7) . . . . ?
O3 Cu1 N3 C11 86.9(3) . . . . ?
N2 Cu1 N3 C13 107.1(3) . . . . ?
O2 Cu1 N3 C13 -58.7(3) . . . . ?
N1 Cu1 N3 C13 69.8(7) . . . . ?
O3 Cu1 N3 C13 -153.8(3) . . . . ?
O2 C14 N4 C15 -1.3(10) . . . . ?
O2 C14 N4 C16 -178.3(6) . . . . ?
N4 C14 O2 Cu1 174.3(4) . . . . ?
N2 Cu1 O2 C14 -174.6(6) . . . . ?
N1 Cu1 O2 C14 102.2(5) . . . . ?
N3 Cu1 O2 C14 -90.7(5) . . . . ?
O3 Cu1 O2 C14 9.4(5) . . . . ?
